data_7002941
loop_
_publ_author_name
'Wang, Qifeng'
'Liu, Lantao'
'Lin, Chen'
'Sun, Hui'
'Zhang, Wen-Xiong'
'Xi, Zhenfeng'

_publ_section_title
;
 Hydride-induced cleavage of C--O bond in pyran ring of 2-pyranylidene
 carbene complexes: mechanism and synthetic application
;
_journal_issue 47
_journal_name_full 'Dalton Transactions'
_journal_page_first 10433
_journal_page_last 10435
_journal_paper_doi 10.1039/b918679b
_journal_year 2009
_chemical_formula_sum 'C20 H25 I O2'
_chemical_formula_weight 424.30
_chemical_name_systematic
;
?
;
_space_group_IT_number 2
_symmetry_cell_setting triclinic
_symmetry_space_group_name_Hall '-P 1'
_symmetry_space_group_name_H-M 'P -1'
_atom_sites_solution_hydrogens geom
_atom_sites_solution_primary direct
_atom_sites_solution_secondary difmap
_audit_creation_method SHELXL-97
_cell_angle_alpha 87.68(3)
_cell_angle_beta 75.05(3)
_cell_angle_gamma 74.76(3)
_cell_formula_units_Z 2
_cell_length_a 7.5377(15)
_cell_length_b 11.101(2)
_cell_length_c 11.695(2)
_cell_measurement_reflns_used 5338
_cell_measurement_temperature 123(2)
_cell_measurement_theta_max 27.48
_cell_measurement_theta_min 2.58
_cell_volume 911.8(3)
_computing_cell_refinement Rapid-AUTO
_computing_data_collection 'Rapid-AUTO (Rigaku,2000)'
_computing_data_reduction 'CrystalStructure (Rigaku/MSC,2000)'
_computing_molecular_graphics 'Siemens SHELXTL V4.2,(Sheldrick,1990)'
_computing_publication_material SHELXL-97,(Sheldrick,1997)
_computing_structure_refinement SHELXL-97,(Sheldrick,1997)
_computing_structure_solution SHELXS-97,(Sheldrick,1997)
_diffrn_ambient_temperature 123(2)
_diffrn_detector_area_resol_mean 10.00
_diffrn_measured_fraction_theta_full 0.831
_diffrn_measured_fraction_theta_max 0.831
_diffrn_measurement_device_type 'Rigaku RAXIS RAPID IP'
_diffrn_measurement_method \W
_diffrn_radiation_monochromator graphite
_diffrn_radiation_source 'fine-focus sealed tube'
_diffrn_radiation_type MoK\a
_diffrn_radiation_wavelength 0.71073
_diffrn_reflns_av_R_equivalents 0.0566
_diffrn_reflns_av_sigmaI/netI 0.0509
_diffrn_reflns_limit_h_max 9
_diffrn_reflns_limit_h_min -9
_diffrn_reflns_limit_k_max 14
_diffrn_reflns_limit_k_min -14
_diffrn_reflns_limit_l_max 15
_diffrn_reflns_limit_l_min -15
_diffrn_reflns_number 5338
_diffrn_reflns_theta_full 27.48
_diffrn_reflns_theta_max 27.48
_diffrn_reflns_theta_min 2.58
_diffrn_standards_decay_% 0
_diffrn_standards_interval_count 0
_diffrn_standards_interval_time 0
_diffrn_standards_number 0
_exptl_absorpt_coefficient_mu 1.764
_exptl_absorpt_correction_T_max 0.8434
_exptl_absorpt_correction_T_min 0.5389
_exptl_absorpt_correction_type empirical
_exptl_absorpt_process_details
;
HIGASHI, T. (1995). Abscor-Empirical
Absorption Correction based on Fourier
Series Approximation.
Rigaku Corporation,Tokyo,Japan.
;
_exptl_crystal_density_diffrn 1.545
_exptl_crystal_density_method 'not measured'
_exptl_crystal_F_000 428
_exptl_crystal_size_max 0.40
_exptl_crystal_size_mid 0.20
_exptl_crystal_size_min 0.10
_refine_diff_density_max 1.095
_refine_diff_density_min -1.464
_refine_diff_density_rms 0.148
_refine_ls_extinction_method none
_refine_ls_goodness_of_fit_ref 1.031
_refine_ls_hydrogen_treatment mixed
_refine_ls_matrix_type full
_refine_ls_number_parameters 216
_refine_ls_number_reflns 3471
_refine_ls_number_restraints 0
_refine_ls_restrained_S_all 1.031
_refine_ls_R_factor_all 0.0675
_refine_ls_R_factor_gt 0.0555
_refine_ls_shift/su_max 0.001
_refine_ls_shift/su_mean 0.000
_refine_ls_structure_factor_coef Fsqd
_refine_ls_weighting_details 'calc w=1/[\s^2^(Fo^2^)+(0.1083P)^2^+0.0000P] where P=(Fo^2^+2Fc^2^)/3'
_refine_ls_weighting_scheme calc
_refine_ls_wR_factor_gt 0.1489
_refine_ls_wR_factor_ref 0.1549
_reflns_number_gt 2748
_reflns_number_total 3471
_reflns_threshold_expression >2sigma(I)
_cod_data_source_file b918679b.txt
_cod_data_source_block wqf2a
_cod_depositor_comments
;
The following automatic conversions were performed:
'_symmetry_cell_setting' value 'Triclinic' changed to 'triclinic'
according to '/home/saulius/struct/CIF-dictionaries/cif_core.dic'
dictionary named 'cif_core.dic' version 2.4.1 from
2010-06-29.

'_exptl_absorpt_correction_type' value 'Empirical' changed to
'empirical' according to
'/home/saulius/struct/CIF-dictionaries/cif_core.dic' dictionary named
'cif_core.dic' version 2.4.1 from 2010-06-29.

Automatic conversion script
Id: cif_fix_enum 1527 2010-12-29 10:47:43Z saulius 
;
_cod_original_sg_symbol_H-M P-1
_cod_database_code 7002941

loop_
_symmetry_equiv_pos_as_xyz
'x, y, z'
'-x, -y, -z'

loop_
_atom_site_label
_atom_site_type_symbol
_atom_site_fract_x
_atom_site_fract_y
_atom_site_fract_z
_atom_site_U_iso_or_equiv
_atom_site_adp_type
_atom_site_occupancy
_atom_site_symmetry_multiplicity
_atom_site_calc_flag
_atom_site_refinement_flags
_atom_site_disorder_assembly
_atom_site_disorder_group
C1 C 0.6013(7) 0.2873(5) 0.3031(5) 0.0272(10) Uani 1 1 d . . .
C2 C 0.7793(7) 0.2019(5) 0.3325(5) 0.0274(11) Uani 1 1 d . . .
C3 C 0.7973(7) 0.0800(5) 0.2726(5) 0.0285(11) Uani 1 1 d . . .
C4 C 0.6545(7) 0.0824(5) 0.2250(4) 0.0242(10) Uani 1 1 d . . .
C5 C 0.5103(7) 0.2098(4) 0.2401(5) 0.0247(10) Uani 1 1 d . . .
C6 C 0.7648(8) 0.1913(5) 0.4664(5) 0.0306(11) Uani 1 1 d . . .
H6A H 0.6512 0.1617 0.5045 0.037 Uiso 1 1 calc R . .
H6B H 0.8777 0.1272 0.4776 0.037 Uiso 1 1 calc R . .
C7 C 0.7517(11) 0.3112(6) 0.5292(6) 0.0466(16) Uani 1 1 d . . .
H7A H 0.8594 0.3444 0.4894 0.070 Uiso 1 1 calc R . .
H7B H 0.7550 0.2941 0.6117 0.070 Uiso 1 1 calc R . .
H7C H 0.6324 0.3725 0.5273 0.070 Uiso 1 1 calc R . .
C8 C 0.9742(7) -0.0279(5) 0.2605(5) 0.0301(11) Uani 1 1 d . . .
H8A H 0.9393 -0.1080 0.2615 0.036 Uiso 1 1 calc R . .
H8B H 1.0287 -0.0254 0.3286 0.036 Uiso 1 1 calc R . .
C9 C 1.1232(8) -0.0208(6) 0.1451(5) 0.0364(13) Uani 1 1 d . . .
H9A H 1.0694 -0.0236 0.0777 0.055 Uiso 1 1 calc R . .
H9B H 1.2353 -0.0917 0.1386 0.055 Uiso 1 1 calc R . .
H9C H 1.1604 0.0574 0.1450 0.055 Uiso 1 1 calc R . .
C10 C 0.6285(7) -0.0259(5) 0.1618(5) 0.0298(11) Uani 1 1 d . . .
H10A H 0.7536 -0.0724 0.1119 0.036 Uiso 1 1 calc R . .
H10B H 0.5447 0.0073 0.1088 0.036 Uiso 1 1 calc R . .
C11 C 0.5430(9) -0.1156(5) 0.2466(6) 0.0367(13) Uani 1 1 d . . .
H11A H 0.6258 -0.1494 0.2989 0.055 Uiso 1 1 calc R . .
H11B H 0.5312 -0.1841 0.2013 0.055 Uiso 1 1 calc R . .
H11C H 0.4170 -0.0709 0.2942 0.055 Uiso 1 1 calc R . .
C12 C 0.3112(7) 0.2092(5) 0.3196(5) 0.0326(12) Uani 1 1 d . . .
H12A H 0.2251 0.2939 0.3211 0.039 Uiso 1 1 calc R . .
H12B H 0.2602 0.1513 0.2831 0.039 Uiso 1 1 calc R . .
C13 C 0.3072(8) 0.1710(6) 0.4475(6) 0.0391(13) Uani 1 1 d . . .
H13A H 0.3993 0.0901 0.4473 0.059 Uiso 1 1 calc R . .
H13B H 0.1794 0.1644 0.4887 0.059 Uiso 1 1 calc R . .
H13C H 0.3403 0.2341 0.4882 0.059 Uiso 1 1 calc R . .
C14 C 0.4858(7) 0.2620(5) 0.1192(5) 0.0275(11) Uani 1 1 d . . .
C15 C 0.6376(7) 0.3048(5) 0.0323(5) 0.0274(11) Uani 1 1 d . . .
C16 C 0.5925(8) 0.3664(5) -0.0680(5) 0.0289(11) Uani 1 1 d . . .
H16 H 0.4676 0.3793 -0.0776 0.035 Uiso 1 1 calc R . .
C17 C 0.7254(8) 0.4086(5) -0.1525(5) 0.0320(12) Uani 1 1 d . . .
H17 H 0.6931 0.4484 -0.2205 0.038 Uiso 1 1 calc R . .
C18 C 0.9077(8) 0.3923(5) -0.1373(5) 0.0303(11) Uani 1 1 d . . .
C19 C 0.9564(8) 0.3322(5) -0.0383(5) 0.0315(11) Uani 1 1 d . . .
H19 H 1.0809 0.3204 -0.0284 0.038 Uiso 1 1 calc R . .
C20 C 0.8220(8) 0.2900(5) 0.0447(5) 0.0321(12) Uani 1 1 d . . .
H20 H 0.8552 0.2498 0.1124 0.039 Uiso 1 1 calc R . .
I1 I 1.11208(5) 0.45964(3) -0.26075(3) 0.03981(18) Uani 1 1 d . . .
O1 O 0.5368(6) 0.3972(4) 0.3277(4) 0.0353(9) Uani 1 1 d . . .
O2 O 0.3401(6) 0.2603(4) 0.0904(4) 0.0435(11) Uani 1 1 d . . .
H2 H 0.883(8) 0.239(6) 0.290(6) 0.031(16) Uiso 1 1 d . . .

loop_
_atom_site_aniso_label
_atom_site_aniso_U_11
_atom_site_aniso_U_22
_atom_site_aniso_U_33
_atom_site_aniso_U_23
_atom_site_aniso_U_13
_atom_site_aniso_U_12
C1 0.031(3) 0.028(3) 0.021(2) -0.0005(19) -0.010(2) -0.001(2)
C2 0.024(2) 0.026(2) 0.031(3) 0.006(2) -0.010(2) -0.003(2)
C3 0.028(3) 0.028(2) 0.025(3) 0.000(2) -0.009(2) 0.002(2)
C4 0.024(2) 0.023(2) 0.022(2) 0.0012(19) -0.0040(19) -0.0024(19)
C5 0.025(2) 0.023(2) 0.027(3) -0.0010(19) -0.012(2) -0.0019(19)
C6 0.031(3) 0.038(3) 0.024(3) 0.003(2) -0.011(2) -0.007(2)
C7 0.063(4) 0.042(3) 0.035(4) -0.006(3) -0.020(3) -0.005(3)
C8 0.027(2) 0.028(3) 0.032(3) 0.000(2) -0.010(2) 0.002(2)
C9 0.028(3) 0.044(3) 0.031(3) -0.006(2) -0.009(2) 0.003(2)
C10 0.028(2) 0.029(3) 0.029(3) -0.001(2) -0.009(2) 0.000(2)
C11 0.041(3) 0.031(3) 0.039(3) 0.006(2) -0.013(3) -0.008(2)
C12 0.024(2) 0.035(3) 0.034(3) 0.000(2) -0.008(2) 0.001(2)
C13 0.027(3) 0.049(3) 0.039(3) 0.003(3) -0.004(2) -0.010(3)
C14 0.034(3) 0.024(2) 0.026(3) 0.003(2) -0.016(2) -0.004(2)
C15 0.033(3) 0.025(2) 0.023(3) -0.0001(19) -0.010(2) -0.001(2)
C16 0.035(3) 0.024(2) 0.026(3) 0.003(2) -0.013(2) -0.002(2)
C17 0.045(3) 0.023(2) 0.026(3) 0.000(2) -0.015(2) 0.002(2)
C18 0.040(3) 0.023(2) 0.025(3) -0.001(2) -0.009(2) -0.003(2)
C19 0.034(3) 0.035(3) 0.025(3) 0.003(2) -0.011(2) -0.007(2)
C20 0.035(3) 0.033(3) 0.030(3) 0.009(2) -0.015(2) -0.007(2)
I1 0.0455(3) 0.0311(2) 0.0344(3) 0.00546(15) -0.00339(17) -0.00314(16)
O1 0.039(2) 0.0283(19) 0.037(2) -0.0018(16) -0.0153(18) 0.0002(17)
O2 0.040(2) 0.051(3) 0.049(3) 0.017(2) -0.027(2) -0.015(2)

loop_
_atom_type_symbol
_atom_type_description
_atom_type_scat_dispersion_real
_atom_type_scat_dispersion_imag
_atom_type_scat_source
C C 0.0033 0.0016 'International Tables Vol C Tables 4.2.6.8 and 6.1.1.4'
H H 0.0000 0.0000 'International Tables Vol C Tables 4.2.6.8 and 6.1.1.4'
O O 0.0106 0.0060 'International Tables Vol C Tables 4.2.6.8 and 6.1.1.4'
I I -0.4742 1.8119 'International Tables Vol C Tables 4.2.6.8 and 6.1.1.4'

loop_
_geom_angle_atom_site_label_1
_geom_angle_atom_site_label_2
_geom_angle_atom_site_label_3
_geom_angle
_geom_angle_site_symmetry_1
_geom_angle_site_symmetry_3
_geom_angle_publ_flag
O1 C1 C2 126.3(5) . . ?
O1 C1 C5 124.2(4) . . ?
C2 C1 C5 109.5(4) . . ?
C3 C2 C1 102.2(4) . . ?
C3 C2 C6 113.5(4) . . ?
C1 C2 C6 113.9(4) . . ?
C3 C2 H2 110(4) . . ?
C1 C2 H2 104(3) . . ?
C6 C2 H2 113(4) . . ?
C4 C3 C2 113.4(4) . . ?
C4 C3 C8 125.3(5) . . ?
C2 C3 C8 121.0(5) . . ?
C3 C4 C10 126.1(4) . . ?
C3 C4 C5 112.6(5) . . ?
C10 C4 C5 121.3(4) . . ?
C4 C5 C1 101.9(4) . . ?
C4 C5 C14 111.1(4) . . ?
C1 C5 C14 112.9(4) . . ?
C4 C5 C12 113.8(4) . . ?
C1 C5 C12 109.0(4) . . ?
C14 C5 C12 108.2(4) . . ?
C7 C6 C2 115.1(5) . . ?
C7 C6 H6A 108.5 . . ?
C2 C6 H6A 108.5 . . ?
C7 C6 H6B 108.5 . . ?
C2 C6 H6B 108.5 . . ?
H6A C6 H6B 107.5 . . ?
C6 C7 H7A 109.5 . . ?
C6 C7 H7B 109.5 . . ?
H7A C7 H7B 109.5 . . ?
C6 C7 H7C 109.5 . . ?
H7A C7 H7C 109.5 . . ?
H7B C7 H7C 109.5 . . ?
C3 C8 C9 110.8(4) . . ?
C3 C8 H8A 109.5 . . ?
C9 C8 H8A 109.5 . . ?
C3 C8 H8B 109.5 . . ?
C9 C8 H8B 109.5 . . ?
H8A C8 H8B 108.1 . . ?
C8 C9 H9A 109.5 . . ?
C8 C9 H9B 109.5 . . ?
H9A C9 H9B 109.5 . . ?
C8 C9 H9C 109.5 . . ?
H9A C9 H9C 109.5 . . ?
H9B C9 H9C 109.5 . . ?
C4 C10 C11 112.9(5) . . ?
C4 C10 H10A 109.0 . . ?
C11 C10 H10A 109.0 . . ?
C4 C10 H10B 109.0 . . ?
C11 C10 H10B 109.0 . . ?
H10A C10 H10B 107.8 . . ?
C10 C11 H11A 109.5 . . ?
C10 C11 H11B 109.5 . . ?
H11A C11 H11B 109.5 . . ?
C10 C11 H11C 109.5 . . ?
H11A C11 H11C 109.5 . . ?
H11B C11 H11C 109.5 . . ?
C13 C12 C5 115.0(4) . . ?
C13 C12 H12A 108.5 . . ?
C5 C12 H12A 108.5 . . ?
C13 C12 H12B 108.5 . . ?
C5 C12 H12B 108.5 . . ?
H12A C12 H12B 107.5 . . ?
C12 C13 H13A 109.5 . . ?
C12 C13 H13B 109.5 . . ?
H13A C13 H13B 109.5 . . ?
C12 C13 H13C 109.5 . . ?
H13A C13 H13C 109.5 . . ?
H13B C13 H13C 109.5 . . ?
O2 C14 C15 118.8(5) . . ?
O2 C14 C5 118.6(5) . . ?
C15 C14 C5 122.5(4) . . ?
C20 C15 C16 117.6(5) . . ?
C20 C15 C14 124.4(5) . . ?
C16 C15 C14 118.0(4) . . ?
C17 C16 C15 121.5(5) . . ?
C17 C16 H16 119.3 . . ?
C15 C16 H16 119.3 . . ?
C16 C17 C18 119.4(5) . . ?
C16 C17 H17 120.3 . . ?
C18 C17 H17 120.3 . . ?
C17 C18 C19 120.4(5) . . ?
C17 C18 I1 120.9(4) . . ?
C19 C18 I1 118.7(4) . . ?
C20 C19 C18 119.3(5) . . ?
C20 C19 H19 120.4 . . ?
C18 C19 H19 120.4 . . ?
C19 C20 C15 121.8(5) . . ?
C19 C20 H20 119.1 . . ?
C15 C20 H20 119.1 . . ?

loop_
_geom_bond_atom_site_label_1
_geom_bond_atom_site_label_2
_geom_bond_distance
_geom_bond_site_symmetry_2
_geom_bond_publ_flag
C1 O1 1.205(6) . ?
C1 C2 1.537(6) . ?
C1 C5 1.541(7) . ?
C2 C3 1.507(8) . ?
C2 C6 1.543(7) . ?
C2 H2 0.99(6) . ?
C3 C4 1.328(7) . ?
C3 C8 1.520(7) . ?
C4 C10 1.517(7) . ?
C4 C5 1.525(6) . ?
C5 C14 1.543(7) . ?
C5 C12 1.550(8) . ?
C6 C7 1.514(8) . ?
C6 H6A 0.9900 . ?
C6 H6B 0.9900 . ?
C7 H7A 0.9800 . ?
C7 H7B 0.9800 . ?
C7 H7C 0.9800 . ?
C8 C9 1.532(8) . ?
C8 H8A 0.9900 . ?
C8 H8B 0.9900 . ?
C9 H9A 0.9800 . ?
C9 H9B 0.9800 . ?
C9 H9C 0.9800 . ?
C10 C11 1.523(8) . ?
C10 H10A 0.9900 . ?
C10 H10B 0.9900 . ?
C11 H11A 0.9800 . ?
C11 H11B 0.9800 . ?
C11 H11C 0.9800 . ?
C12 C13 1.533(8) . ?
C12 H12A 0.9900 . ?
C12 H12B 0.9900 . ?
C13 H13A 0.9800 . ?
C13 H13B 0.9800 . ?
C13 H13C 0.9800 . ?
C14 O2 1.234(6) . ?
C14 C15 1.488(8) . ?
C15 C20 1.401(7) . ?
C15 C16 1.406(7) . ?
C16 C17 1.377(8) . ?
C16 H16 0.9500 . ?
C17 C18 1.395(8) . ?
C17 H17 0.9500 . ?
C18 C19 1.396(7) . ?
C18 I1 2.094(6) . ?
C19 C20 1.376(8) . ?
C19 H19 0.9500 . ?
C20 H20 0.9500 . ?
